data_4516050
loop_
_publ_author_name
'Mishra, Vishwesh'
'Thirupathi, Natesan'

_publ_section_title
;
 Critical Role of Anions in Platinum(II) Precursors upon the Structural
 Motifs of Six-Membered Cycloplatinated
 <i>N</i>,<i>N</i>',<i>N</i>&#x2033;-Triarylguanidines.
;
_journal_issue 6
_journal_name_full 'ACS omega'
_journal_page_first 6075
_journal_page_last 6090
_journal_paper_doi 10.1021/acsomega.8b00782
_journal_volume 3
_journal_year 2018
_chemical_formula_moiety 'C49 H46 Cl2 F6 N6 O4 Pt2'
_chemical_formula_sum 'C49 H46 Cl2 F6 N6 O4 Pt2'
_chemical_formula_weight 1358.00
_space_group_crystal_system monoclinic
_space_group_IT_number 14
_space_group_name_Hall '-P 2yn'
_space_group_name_H-M_alt 'P 1 21/n 1'
_atom_sites_solution_hydrogens mixed
_audit_creation_method SHELXL-2017/1
_cell_angle_alpha 90
_cell_angle_beta 94.834(3)
_cell_angle_gamma 90
_cell_formula_units_Z 4
_cell_length_a 12.3755(4)
_cell_length_b 18.4144(5)
_cell_length_c 22.6884(7)
_cell_measurement_reflns_used 12817
_cell_measurement_temperature 298(2)
_cell_measurement_theta_max 24.1340
_cell_measurement_theta_min 3.4910
_cell_volume 5152.0(3)
_computing_cell_refinement 'CrysAlisPro, Oxford Diffraction Ltd.'
_computing_data_collection 'CrysAlisPro, Oxford Diffraction Ltd.'
_computing_data_reduction 'CrysAlisPro, Oxford Diffraction Ltd.'
_computing_molecular_graphics Olex2
_computing_publication_material 'WINGX 2014'
_computing_structure_refinement 'SHELXL-2017/1 (Sheldrick, 2017)'
_computing_structure_solution 'SHELXS-2016 (Sheldrick, 2016)'
_diffrn_ambient_temperature 298(2)
_diffrn_detector_area_resol_mean 15.9853
_diffrn_measured_fraction_theta_full 0.998
_diffrn_measured_fraction_theta_max 0.998
_diffrn_measurement_device_type 'Xcalibur, Sapphire3'
_diffrn_measurement_method '\w scans'
_diffrn_radiation_type MoK\a
_diffrn_radiation_wavelength 0.71073
_diffrn_reflns_av_R_equivalents 0.0716
_diffrn_reflns_av_unetI/netI 0.0526
_diffrn_reflns_Laue_measured_fraction_full 0.998
_diffrn_reflns_Laue_measured_fraction_max 0.998
_diffrn_reflns_limit_h_max 15
_diffrn_reflns_limit_h_min -15
_diffrn_reflns_limit_k_max 23
_diffrn_reflns_limit_k_min -23
_diffrn_reflns_limit_l_max 28
_diffrn_reflns_limit_l_min -28
_diffrn_reflns_number 71476
_diffrn_reflns_point_group_measured_fraction_full 0.998
_diffrn_reflns_point_group_measured_fraction_max 0.998
_diffrn_reflns_theta_full 25.242
_diffrn_reflns_theta_max 26.372
_diffrn_reflns_theta_min 3.373
_diffrn_source 'Enhance (Mo) X-ray Source'
_exptl_absorpt_coefficient_mu 5.598
_exptl_absorpt_correction_T_max 1.00000
_exptl_absorpt_correction_T_min 0.24406
_exptl_absorpt_correction_type multi-scan
_exptl_absorpt_process_details
;
CrysAlisPro 1.171.38.46 (Rigaku Oxford Diffraction, 2015)
Empirical absorption correction using spherical harmonics,
 implemented in SCALE3 ABSPACK scaling algorithm.
;
_exptl_crystal_colour Green
_exptl_crystal_density_diffrn 1.751
_exptl_crystal_density_method 'not measured'
_exptl_crystal_description Rhombic
_exptl_crystal_F_000 2632
_exptl_crystal_size_max 0.020
_exptl_crystal_size_mid 0.020
_exptl_crystal_size_min 0.005
_refine_diff_density_max 1.027
_refine_diff_density_min -0.859
_refine_diff_density_rms 0.123
_refine_ls_extinction_method none
_refine_ls_goodness_of_fit_ref 1.041
_refine_ls_hydrogen_treatment mixed
_refine_ls_matrix_type full
_refine_ls_number_parameters 689
_refine_ls_number_reflns 10525
_refine_ls_number_restraints 150
_refine_ls_restrained_S_all 1.150
_refine_ls_R_factor_all 0.0695
_refine_ls_R_factor_gt 0.0463
_refine_ls_shift/su_max 0.004
_refine_ls_shift/su_mean 0.000
_refine_ls_structure_factor_coef Fsqd
_refine_ls_weighting_details 'w=1/[\s^2^(Fo^2^)+(0.0197P)^2^+18.8835P] where P=(Fo^2^+2Fc^2^)/3'
_refine_ls_weighting_scheme calc
_refine_ls_wR_factor_gt 0.0793
_refine_ls_wR_factor_ref 0.0876
_reflns_Friedel_coverage 0.000
_reflns_number_gt 8037
_reflns_number_total 10525
_reflns_threshold_expression 'I > 2\s(I)'
_cod_data_source_file ao8b00782_si_002.cif
_cod_data_source_block Complex-12
_cod_original_sg_symbol_H-M 'P 21/n'
_cod_database_code 4516050
_shelx_shelxl_version_number 2017/1
_shelx_space_group_comment
;
The symmetry employed for this shelxl refinement is uniquely defined
by the following loop, which should always be used as a source of
symmetry information in preference to the above space-group names.
They are only intended as comments.
;
_shelx_estimated_absorpt_t_min 0.896
_shelx_estimated_absorpt_t_max 0.973

loop_
_space_group_symop_operation_xyz
'x, y, z'
'-x+1/2, y+1/2, -z+1/2'
'-x, -y, -z'
'x-1/2, -y-1/2, z-1/2'

loop_
_atom_site_label
_atom_site_type_symbol
_atom_site_fract_x
_atom_site_fract_y
_atom_site_fract_z
_atom_site_U_iso_or_equiv
_atom_site_adp_type
_atom_site_occupancy
_atom_site_site_symmetry_order
_atom_site_calc_flag
_atom_site_refinement_flags_posn
_atom_site_refinement_flags_adp
_atom_site_refinement_flags_occupancy
_atom_site_disorder_assembly
_atom_site_disorder_group
Pt1 Pt 0.99064(2) 0.29158(2) 0.25203(2) 0.03971(8) Uani 1 1 d . . . . .
Pt2 Pt 0.92810(2) 0.14596(2) 0.31210(2) 0.04458(9) Uani 1 1 d . . . . .
F1 F 0.6091(4) 0.2909(3) 0.1960(3) 0.121(2) Uani 1 1 d . . . . .
F2 F 0.6436(5) 0.1932(5) 0.1559(4) 0.191(4) Uani 1 1 d . . . . .
F3 F 0.5775(4) 0.1932(4) 0.2362(4) 0.149(3) Uani 1 1 d . . . . .
F4 F 0.9472(7) 0.1200(7) 0.0908(3) 0.221(5) Uani 1 1 d . . . . .
F5 F 1.0485(9) 0.0519(4) 0.1328(3) 0.186(4) Uani 1 1 d . . . . .
F6 F 1.1039(8) 0.1449(4) 0.1039(4) 0.189(4) Uani 1 1 d . . . . .
O1 O 0.8185(4) 0.2783(3) 0.2280(2) 0.0520(12) Uani 1 1 d . . . . .
O2 O 0.7829(4) 0.1678(3) 0.2644(2) 0.0593(14) Uani 1 1 d . . . . .
O3 O 1.0080(4) 0.2221(3) 0.1825(2) 0.0525(12) Uani 1 1 d . . . . .
O4 O 0.9810(4) 0.1142(3) 0.2261(2) 0.0533(12) Uani 1 1 d . . . . .
N1 N 0.9657(4) 0.3633(3) 0.3149(2) 0.0424(13) Uani 1 1 d . . . . .
N2 N 1.0081(5) 0.4253(4) 0.4032(3) 0.067(2) Uani 1 1 d . . . . .
N3 N 1.1359(4) 0.3601(3) 0.3617(3) 0.0509(15) Uani 1 1 d . . . . .
H3 H 1.169945 0.365782 0.395994 0.061 Uiso 1 1 calc DR U . . .
N4 N 1.0685(4) 0.1170(3) 0.3542(2) 0.0443(14) Uani 1 1 d . . . . .
N5 N 1.2029(6) 0.1149(4) 0.4325(3) 0.086(2) Uani 1 1 d . . . . .
H5 H 1.251274 0.103211 0.409062 0.103 Uiso 1 1 calc R U . . .
N6 N 1.0421(6) 0.1688(4) 0.4433(3) 0.0688(19) Uani 1 1 d . . . . .
H6 H 1.077689 0.190967 0.472118 0.083 Uiso 1 1 calc DR U . . .
C1 C 1.0351(5) 0.3822(4) 0.3585(3) 0.0460(17) Uani 1 1 d . . . . .
C2 C 0.8562(5) 0.3909(4) 0.3152(3) 0.0449(17) Uani 1 1 d . . . . .
C3 C 0.7853(6) 0.3533(4) 0.3468(4) 0.059(2) Uani 1 1 d . . . . .
H3A H 0.809420 0.313250 0.369210 0.071 Uiso 1 1 calc R U . . .
C4 C 0.6783(7) 0.3745(5) 0.3456(4) 0.077(3) Uani 1 1 d . . . . .
H4 H 0.629753 0.348369 0.366489 0.092 Uiso 1 1 calc R U . . .
C5 C 0.6438(7) 0.4343(6) 0.3134(5) 0.084(3) Uani 1 1 d . . . . .
H5A H 0.571643 0.448748 0.311663 0.101 Uiso 1 1 calc R U . . .
C6 C 0.7160(8) 0.4718(5) 0.2842(5) 0.075(3) Uani 1 1 d . . . . .
C7 C 0.8248(6) 0.4521(4) 0.2831(4) 0.058(2) Uani 1 1 d . . . . .
C8 C 0.9014(7) 0.4934(5) 0.2486(4) 0.077(3) Uani 1 1 d . . . . .
H8A H 0.864329 0.533867 0.229462 0.115 Uiso 1 1 calc R U . . .
H8B H 0.960797 0.510736 0.274794 0.115 Uiso 1 1 calc R U . . .
H8C H 0.928548 0.462186 0.219327 0.115 Uiso 1 1 calc R U . . .
C9 C 1.0824(6) 0.4510(5) 0.4500(4) 0.060(2) Uani 1 1 d . . . . .
C10 C 1.1073(9) 0.4060(7) 0.4980(5) 0.090(3) Uani 1 1 d . . . . .
C11 C 1.1807(11) 0.4281(9) 0.5436(5) 0.122(4) Uani 1 1 d . . . . .
H11 H 1.198940 0.398311 0.576022 0.147 Uiso 1 1 calc R U . . .
C12 C 1.2259(11) 0.4959(10) 0.5393(6) 0.113(5) Uani 1 1 d . . . . .
C13 C 1.2022(9) 0.5399(8) 0.4942(6) 0.100(4) Uani 1 1 d . . . . .
C14 C 1.1293(7) 0.5177(6) 0.4474(4) 0.076(3) Uani 1 1 d . . . . .
C15 C 1.1039(11) 0.5668(6) 0.3981(6) 0.134(5) Uani 1 1 d . . . . .
H15A H 1.144915 0.610805 0.404430 0.201 Uiso 1 1 calc R U . . .
H15B H 1.122083 0.544223 0.362149 0.201 Uiso 1 1 calc R U . . .
H15C H 1.027830 0.577976 0.395227 0.201 Uiso 1 1 calc R U . . .
C16 C 1.2000(5) 0.3286(3) 0.3195(3) 0.0401(16) Uani 1 1 d . . . . .
C17 C 1.1494(5) 0.3021(3) 0.2662(3) 0.0424(16) Uani 1 1 d . . . . .
C18 C 1.2181(6) 0.2781(4) 0.2246(4) 0.0504(19) Uani 1 1 d . . . . .
C19 C 1.3288(6) 0.2765(4) 0.2366(4) 0.056(2) Uani 1 1 d . . . . .
C20 C 1.3754(6) 0.2986(4) 0.2905(4) 0.058(2) Uani 1 1 d . . . . .
C21 C 1.3129(5) 0.3270(4) 0.3329(3) 0.0509(18) Uani 1 1 d D U . . .
C22 C 1.3738(6) 0.3572(5) 0.3905(4) 0.089(3) Uani 1 1 d D U . . .
H22A H 1.322153 0.375278 0.416223 0.134 Uiso 1 1 calc DR U . . .
H22B H 1.415785 0.319125 0.410167 0.134 Uiso 1 1 calc R U . . .
H22C H 1.421125 0.395952 0.380785 0.134 Uiso 1 1 calc R U . . .
C23 C 1.1023(6) 0.1327(4) 0.4085(3) 0.057(2) Uani 1 1 d . . . . .
C24 C 1.1430(6) 0.0783(4) 0.3203(3) 0.0452(17) Uani 1 1 d . . . . .
C25 C 1.2261(7) 0.1160(4) 0.2971(4) 0.055(2) Uani 1 1 d . . . . .
C26 C 1.2968(7) 0.0820(5) 0.2630(4) 0.073(2) Uani 1 1 d . . . . .
H26 H 1.351758 0.108063 0.247106 0.087 Uiso 1 1 calc R U . . .
C27 C 1.2856(9) 0.0095(5) 0.2526(5) 0.086(3) Uani 1 1 d . . . . .
C28 C 1.2037(8) -0.0275(4) 0.2756(4) 0.074(3) Uani 1 1 d . . . . .
H28 H 1.196886 -0.076837 0.267511 0.089 Uiso 1 1 calc R U . . .
C29 C 1.1294(6) 0.0046(4) 0.3106(3) 0.0536(19) Uani 1 1 d . . . . .
C30 C 1.0410(7) -0.0377(4) 0.3359(4) 0.074(2) Uani 1 1 d . . . . .
H30A H 1.045186 -0.087587 0.324170 0.111 Uiso 1 1 calc R U . . .
H30B H 1.049147 -0.034451 0.378294 0.111 Uiso 1 1 calc R U . . .
H30C H 0.971841 -0.018057 0.321526 0.111 Uiso 1 1 calc R U . . .
C31 C 1.2330(8) 0.1145(6) 0.4958(4) 0.093(3) Uani 1 1 d D . . . .
C32 C 1.2937(10) 0.1718(8) 0.5208(6) 0.156(6) Uani 1 1 d D U . . .
C33 C 1.3206(13) 0.1690(9) 0.5811(6) 0.192(8) Uani 1 1 d D U . . .
H33 H 1.361947 0.206302 0.599151 0.230 Uiso 1 1 calc R U . . .
C34 C 1.2882(13) 0.1131(9) 0.6147(7) 0.176(7) Uani 1 1 d D U . . .
H34 H 1.306232 0.113138 0.655303 0.211 Uiso 1 1 calc R U . . .
C35 C 1.2299(11) 0.0575(8) 0.5893(5) 0.145(5) Uani 1 1 d D U . . .
H35 H 1.209602 0.019413 0.612891 0.174 Uiso 1 1 calc R U . . .
C36 C 1.1994(10) 0.0557(8) 0.5289(5) 0.118(4) Uani 1 1 d D U . . .
C38 C 0.9272(7) 0.1776(4) 0.4411(4) 0.060(2) Uani 1 1 d . . . . .
C39 C 0.8654(6) 0.1655(4) 0.3873(4) 0.0543(19) Uani 1 1 d . . . . .
C40 C 0.7526(7) 0.1705(5) 0.3897(4) 0.080(3) Uani 1 1 d . . . . .
H40 H 0.707232 0.160613 0.355819 0.096 Uiso 1 1 calc R U . . .
C41 C 0.7067(9) 0.1899(6) 0.4419(6) 0.112(4) Uani 1 1 d . . . . .
H41 H 0.631782 0.192680 0.442458 0.134 Uiso 1 1 calc R U . . .
C42 C 0.7720(11) 0.2048(6) 0.4917(5) 0.109(3) Uani 1 1 d . U . . .
H42 H 0.740254 0.220542 0.525183 0.130 Uiso 1 1 calc R U . . .
C43 C 0.8826(9) 0.1976(5) 0.4948(4) 0.081(3) Uani 1 1 d . U . . .
C44 C 0.9458(10) 0.2099(6) 0.5557(4) 0.115(4) Uani 1 1 d . U . . .
H44A H 1.021962 0.203335 0.552158 0.173 Uiso 1 1 calc DR U . . .
H44B H 0.932919 0.258315 0.569062 0.173 Uiso 1 1 calc R U . . .
H44C H 0.921817 0.175577 0.583667 0.173 Uiso 1 1 calc R U . . .
C45 C 0.7625(6) 0.2254(4) 0.2359(3) 0.0475(18) Uani 1 1 d . . . . .
C46 C 0.6471(7) 0.2265(5) 0.2052(5) 0.075(3) Uani 1 1 d . . . . .
C47 C 1.0032(6) 0.1540(4) 0.1863(3) 0.0487(18) Uani 1 1 d . . . . .
C48 C 1.0270(8) 0.1182(6) 0.1277(4) 0.076(3) Uani 1 1 d . . . . .
C37 C 1.1438(17) 0.0050(11) 0.5036(10) 0.118(7) Uiso 0.6 1 d D . P . .
C37' C 1.320(2) 0.2211(15) 0.4877(14) 0.116(11) Uiso 0.4 1 d D . P . .
C49 C 1.072(5) 0.437(4) 0.1177(15) 0.21(2) Uani 0.55(3) 1 d . U P A 1
Cl1 Cl 0.588(4) 0.079(3) 0.580(3) 0.60(3) Uani 0.55(3) 1 d . U P A 1
Cl2 Cl 1.475(3) 0.025(3) 0.428(3) 0.51(3) Uani 0.55(3) 1 d . U P A 1
C49' C 1.461(3) 0.092(3) 0.394(3) 0.166(18) Uani 0.45(3) 1 d . U P A 2
Cl1' Cl 0.6529(15) 0.0780(11) 0.5742(7) 0.216(11) Uani 0.45(3) 1 d . U P A 2
Cl2' Cl 1.4690(15) 0.0400(13) 0.3997(8) 0.170(8) Uani 0.45(3) 1 d . U P A 2
H18 H 1.191(4) 0.264(3) 0.188(2) 0.025(16) Uiso 1 1 d . . . . .
H19 H 1.370(5) 0.253(3) 0.210(3) 0.038(17) Uiso 1 1 d . . . . .
H20 H 1.454(5) 0.302(3) 0.297(3) 0.045(18) Uiso 1 1 d . . . . .
H2 H 0.949(5) 0.440(3) 0.401(3) 0.04(2) Uiso 1 1 d . . . . .
H25 H 1.234(5) 0.164(3) 0.305(2) 0.034(17) Uiso 1 1 d . . . . .
H13 H 1.233(6) 0.585(4) 0.489(3) 0.07(3) Uiso 1 1 d . . . . .
H27 H 1.332(7) -0.018(4) 0.231(4) 0.09(3) Uiso 1 1 d . . . . .
H12 H 1.275(10) 0.511(7) 0.576(6) 0.17(5) Uiso 1 1 d . . . . .
H10 H 1.069(7) 0.357(4) 0.501(3) 0.08(3) Uiso 1 1 d . . . . .
H6A H 0.701(5) 0.508(4) 0.262(3) 0.04(2) Uiso 1 1 d . . . . .

loop_
_atom_site_aniso_label
_atom_site_aniso_U_11
_atom_site_aniso_U_22
_atom_site_aniso_U_33
_atom_site_aniso_U_23
_atom_site_aniso_U_13
_atom_site_aniso_U_12
Pt1 0.03518(15) 0.03718(14) 0.04654(16) -0.00381(12) 0.00203(11) 0.00074(11)
Pt2 0.04067(16) 0.04117(15) 0.05195(18) 0.00020(13) 0.00424(12) 0.00159(12)
F1 0.060(3) 0.096(4) 0.197(7) 0.016(4) -0.045(4) 0.017(3)
F2 0.098(5) 0.283(10) 0.177(7) -0.150(8) -0.076(5) 0.055(6)
F3 0.040(3) 0.153(6) 0.251(9) 0.065(6) -0.007(4) -0.010(4)
F4 0.171(8) 0.364(15) 0.116(6) -0.150(8) -0.053(6) 0.074(9)
F5 0.362(13) 0.083(5) 0.126(6) -0.035(4) 0.104(7) 0.044(6)
F6 0.232(10) 0.185(8) 0.174(7) -0.107(6) 0.153(7) -0.094(7)
O1 0.038(3) 0.054(3) 0.061(3) -0.004(2) -0.011(2) -0.002(2)
O2 0.031(3) 0.062(3) 0.084(4) 0.000(3) -0.002(2) -0.003(2)
O3 0.057(3) 0.056(3) 0.045(3) -0.011(2) 0.007(2) -0.004(2)
O4 0.059(3) 0.049(3) 0.052(3) -0.009(2) 0.000(2) -0.006(2)
N1 0.031(3) 0.042(3) 0.055(4) -0.009(3) 0.004(3) 0.006(2)
N2 0.028(4) 0.094(5) 0.077(5) -0.045(4) -0.001(3) 0.010(4)
N3 0.030(3) 0.069(4) 0.053(4) -0.015(3) 0.001(3) 0.005(3)
N4 0.045(3) 0.042(3) 0.046(4) -0.001(3) 0.004(3) 0.006(3)
N5 0.067(5) 0.134(7) 0.054(5) -0.011(4) -0.007(4) 0.029(5)
N6 0.070(5) 0.080(5) 0.055(4) -0.021(4) -0.002(3) 0.015(4)
C1 0.027(4) 0.048(4) 0.063(5) -0.008(4) 0.005(3) -0.001(3)
C2 0.027(4) 0.044(4) 0.062(5) -0.016(3) -0.005(3) 0.002(3)
C3 0.033(4) 0.060(5) 0.084(6) -0.017(4) 0.007(4) -0.001(4)
C4 0.037(5) 0.092(7) 0.103(7) -0.024(6) 0.012(5) -0.005(5)
C5 0.037(5) 0.103(8) 0.109(8) -0.046(7) -0.014(5) 0.013(5)
C6 0.070(7) 0.057(6) 0.094(8) -0.014(5) -0.025(6) 0.029(5)
C7 0.047(5) 0.052(5) 0.072(5) -0.014(4) -0.011(4) 0.016(4)
C8 0.083(7) 0.067(6) 0.077(6) 0.012(5) -0.013(5) 0.002(5)
C9 0.041(5) 0.082(6) 0.056(5) -0.030(5) 0.006(4) 0.006(4)
C10 0.072(7) 0.112(9) 0.083(8) -0.012(7) -0.003(6) 0.010(7)
C11 0.122(11) 0.158(13) 0.086(9) 0.010(9) 0.001(8) 0.041(10)
C12 0.092(9) 0.160(14) 0.082(9) -0.053(10) -0.015(7) 0.021(9)
C13 0.080(8) 0.113(10) 0.104(10) -0.051(8) 0.000(7) -0.018(7)
C14 0.056(6) 0.097(7) 0.077(7) -0.026(6) 0.010(5) -0.004(5)
C15 0.163(13) 0.102(9) 0.139(12) 0.003(9) 0.028(10) -0.003(9)
C16 0.028(4) 0.036(3) 0.059(5) 0.004(3) 0.015(3) 0.002(3)
C17 0.037(4) 0.032(3) 0.058(5) -0.001(3) 0.004(3) 0.001(3)
C18 0.048(5) 0.043(4) 0.062(5) -0.007(4) 0.017(4) -0.001(3)
C19 0.043(5) 0.053(5) 0.078(6) -0.005(4) 0.032(4) 0.002(4)
C20 0.031(4) 0.056(5) 0.088(6) 0.002(4) 0.017(4) 0.003(4)
C21 0.029(4) 0.048(4) 0.076(5) -0.002(4) 0.009(3) 0.000(3)
C22 0.053(6) 0.123(8) 0.090(7) -0.024(6) 0.001(5) -0.010(5)
C23 0.062(5) 0.057(5) 0.052(5) -0.009(4) 0.001(4) 0.017(4)
C24 0.051(4) 0.042(4) 0.042(4) -0.001(3) -0.003(3) 0.007(3)
C25 0.062(5) 0.038(4) 0.066(5) 0.001(4) 0.007(4) 0.004(4)
C26 0.061(6) 0.068(6) 0.093(7) 0.002(5) 0.032(5) 0.012(5)
C27 0.090(8) 0.068(6) 0.106(8) -0.008(6) 0.050(6) 0.019(6)
C28 0.090(7) 0.045(5) 0.091(7) -0.015(4) 0.019(5) 0.021(5)
C29 0.058(5) 0.039(4) 0.063(5) 0.003(4) 0.002(4) 0.006(4)
C30 0.084(7) 0.053(5) 0.086(6) -0.002(4) 0.008(5) -0.010(5)
C31 0.091(8) 0.126(9) 0.058(6) -0.020(6) -0.019(5) 0.046(7)
C32 0.188(15) 0.160(13) 0.106(9) -0.047(9) -0.067(10) 0.052(11)
C33 0.27(2) 0.167(14) 0.122(11) -0.051(9) -0.099(13) 0.063(12)
C34 0.203(18) 0.215(18) 0.099(10) -0.043(8) -0.055(10) 0.104(13)
C35 0.156(13) 0.195(14) 0.081(7) 0.009(8) 0.001(8) 0.087(10)
C36 0.117(10) 0.173(12) 0.062(6) -0.003(8) -0.009(6) 0.061(9)
C38 0.074(6) 0.040(4) 0.069(6) 0.001(4) 0.025(5) 0.005(4)
C39 0.050(5) 0.040(4) 0.075(6) 0.006(4) 0.020(4) 0.002(3)
C40 0.059(6) 0.081(6) 0.104(8) 0.009(5) 0.029(5) -0.002(5)
C41 0.080(8) 0.128(10) 0.137(11) 0.000(9) 0.067(8) 0.012(7)
C42 0.123(8) 0.116(9) 0.095(8) -0.001(7) 0.056(7) 0.014(8)
C43 0.111(7) 0.064(5) 0.075(6) 0.009(5) 0.047(5) 0.020(5)
C44 0.170(11) 0.105(8) 0.073(7) -0.003(6) 0.025(6) 0.018(8)
C45 0.034(4) 0.054(5) 0.053(5) -0.015(4) -0.004(3) 0.009(4)
C46 0.046(5) 0.069(6) 0.106(8) -0.020(6) -0.006(5) 0.003(5)
C47 0.047(4) 0.044(4) 0.055(5) -0.015(4) -0.003(3) -0.007(3)
C48 0.070(6) 0.080(7) 0.079(7) -0.044(5) 0.009(5) 0.001(5)
C49 0.24(5) 0.30(5) 0.09(2) -0.04(3) -0.02(3) -0.07(4)
Cl1 0.31(4) 0.84(7) 0.68(7) 0.08(6) 0.13(4) -0.05(4)
Cl2 0.40(4) 0.55(6) 0.60(5) 0.00(5) 0.07(4) 0.10(4)
C49' 0.038(16) 0.21(2) 0.24(4) 0.02(4) -0.003(19) 0.05(2)
Cl1' 0.165(13) 0.31(2) 0.184(15) 0.075(11) 0.082(10) 0.015(11)
Cl2' 0.140(12) 0.207(17) 0.160(12) 0.033(11) -0.002(7) 0.023(11)

loop_
_atom_type_symbol
_atom_type_description
_atom_type_scat_dispersion_real
_atom_type_scat_dispersion_imag
_atom_type_scat_source
C C 0.0033 0.0016 'International Tables Vol C Tables 4.2.6.8 and 6.1.1.4'
H H 0.0000 0.0000 'International Tables Vol C Tables 4.2.6.8 and 6.1.1.4'
N N 0.0061 0.0033 'International Tables Vol C Tables 4.2.6.8 and 6.1.1.4'
O O 0.0106 0.0060 'International Tables Vol C Tables 4.2.6.8 and 6.1.1.4'
F F 0.0171 0.0103 'International Tables Vol C Tables 4.2.6.8 and 6.1.1.4'
Pt Pt -1.7033 8.3905 'International Tables Vol C Tables 4.2.6.8 and 6.1.1.4'
Cl Cl 0.1484 0.1585 'International Tables Vol C Tables 4.2.6.8 and 6.1.1.4'

loop_
_geom_angle_atom_site_label_1
_geom_angle_atom_site_label_2
_geom_angle_atom_site_label_3
_geom_angle
_geom_angle_site_symmetry_1
_geom_angle_site_symmetry_3
C17 Pt1 N1 91.8(2) . .
C17 Pt1 O3 91.1(2) . .
N1 Pt1 O3 175.4(2) . .
C17 Pt1 O1 174.7(2) . .
N1 Pt1 O1 92.71(19) . .
O3 Pt1 O1 84.28(18) . .
C17 Pt1 Pt2 106.98(18) . .
N1 Pt1 Pt2 101.36(16) . .
O3 Pt1 Pt2 81.19(13) . .
O1 Pt1 Pt2 74.90(13) . .
C39 Pt2 N4 91.5(3) . .
C39 Pt2 O2 91.7(3) . .
N4 Pt2 O2 175.1(2) . .
C39 Pt2 O4 172.6(3) . .
N4 Pt2 O4 92.4(2) . .
O2 Pt2 O4 84.11(19) . .
C39 Pt2 Pt1 110.5(2) . .
N4 Pt2 Pt1 101.58(16) . .
O2 Pt2 Pt1 80.85(14) . .
O4 Pt2 Pt1 74.81(13) . .
C45 O1 Pt1 127.8(5) . .
C45 O2 Pt2 124.4(4) . .
C47 O3 Pt1 124.0(5) . .
C47 O4 Pt2 127.3(5) . .
C1 N1 C2 117.5(5) . .
C1 N1 Pt1 126.2(4) . .
C2 N1 Pt1 116.0(4) . .
C1 N2 C9 124.7(6) . .
C1 N2 H2 116(5) . .
C9 N2 H2 119(5) . .
C1 N3 C16 132.5(6) . .
C1 N3 H3 113.8 . .
C16 N3 H3 113.8 . .
C23 N4 C24 116.5(6) . .
C23 N4 Pt2 126.6(5) . .
C24 N4 Pt2 116.8(4) . .
C23 N5 C31 123.1(7) . .
C23 N5 H5 118.4 . .
C31 N5 H5 118.4 . .
C23 N6 C38 130.7(7) . .
C23 N6 H6 114.7 . .
C38 N6 H6 114.7 . .
N1 C1 N3 121.6(6) . .
N1 C1 N2 122.5(6) . .
N3 C1 N2 115.9(6) . .
C3 C2 C7 121.8(7) . .
C3 C2 N1 117.7(6) . .
C7 C2 N1 120.4(7) . .
C2 C3 C4 120.2(8) . .
C2 C3 H3A 119.9 . .
C4 C3 H3A 119.9 . .
C5 C4 C3 119.6(9) . .
C5 C4 H4 120.2 . .
C3 C4 H4 120.2 . .
C6 C5 C4 119.1(9) . .
C6 C5 H5A 120.5 . .
C4 C5 H5A 120.5 . .
C5 C6 C7 123.8(9) . .
C5 C6 H6A 125(5) . .
C7 C6 H6A 111(5) . .
C2 C7 C6 115.5(9) . .
C2 C7 C8 122.1(7) . .
C6 C7 C8 122.3(8) . .
C7 C8 H8A 109.5 . .
C7 C8 H8B 109.5 . .
H8A C8 H8B 109.5 . .
C7 C8 H8C 109.5 . .
H8A C8 H8C 109.5 . .
H8B C8 H8C 109.5 . .
C14 C9 C10 120.5(9) . .
C14 C9 N2 121.1(9) . .
C10 C9 N2 118.4(9) . .
C11 C10 C9 120.2(12) . .
C11 C10 H10 119(5) . .
C9 C10 H10 120(5) . .
C12 C11 C10 117.4(13) . .
C12 C11 H11 121.3 . .
C10 C11 H11 121.3 . .
C13 C12 C11 123.3(13) . .
C13 C12 H12 123(7) . .
C11 C12 H12 114(7) . .
C12 C13 C14 119.8(13) . .
C12 C13 H13 125(5) . .
C14 C13 H13 115(5) . .
C9 C14 C13 118.8(11) . .
C9 C14 C15 122.0(9) . .
C13 C14 C15 119.2(12) . .
C14 C15 H15A 109.5 . .
C14 C15 H15B 109.5 . .
H15A C15 H15B 109.5 . .
C14 C15 H15C 109.5 . .
H15A C15 H15C 109.5 . .
H15B C15 H15C 109.5 . .
C17 C16 C21 122.9(6) . .
C17 C16 N3 119.4(6) . .
C21 C16 N3 117.7(6) . .
C18 C17 C16 116.1(6) . .
C18 C17 Pt1 120.9(5) . .
C16 C17 Pt1 122.7(5) . .
C19 C18 C17 121.9(8) . .
C19 C18 H18 118(4) . .
C17 C18 H18 120(4) . .
C20 C19 C18 120.5(7) . .
C20 C19 H19 121(4) . .
C18 C19 H19 118(4) . .
C19 C20 C21 120.9(7) . .
C19 C20 H20 120(4) . .
C21 C20 H20 119(4) . .
C20 C21 C16 117.4(7) . .
C20 C21 C22 117.3(7) . .
C16 C21 C22 125.3(7) . .
C21 C22 H22A 109.5 . .
C21 C22 H22B 109.5 . .
H22A C22 H22B 109.5 . .
C21 C22 H22C 109.5 . .
H22A C22 H22C 109.5 . .
H22B C22 H22C 109.5 . .
N4 C23 N6 121.9(7) . .
N4 C23 N5 122.5(7) . .
N6 C23 N5 115.6(7) . .
C25 C24 C29 121.1(7) . .
C25 C24 N4 119.1(6) . .
C29 C24 N4 119.7(7) . .
C26 C25 C24 121.2(7) . .
C26 C25 H25 120(4) . .
C24 C25 H25 119(4) . .
C27 C26 C25 119.1(8) . .
C27 C26 H26 120.5 . .
C25 C26 H26 120.5 . .
C28 C27 C26 119.6(8) . .
C28 C27 H27 116(5) . .
C26 C27 H27 124(5) . .
C27 C28 C29 123.6(8) . .
C27 C28 H28 118.2 . .
C29 C28 H28 118.2 . .
C24 C29 C28 115.4(7) . .
C24 C29 C30 122.2(7) . .
C28 C29 C30 122.4(7) . .
C29 C30 H30A 109.5 . .
C29 C30 H30B 109.5 . .
H30A C30 H30B 109.5 . .
C29 C30 H30C 109.5 . .
H30A C30 H30C 109.5 . .
H30B C30 H30C 109.5 . .
C32 C31 C36 122.8(11) . .
C32 C31 N5 119.1(11) . .
C36 C31 N5 118.1(9) . .
C37' C32 C33 125(2) . .
C37' C32 C31 117.8(19) . .
C33 C32 C31 117.1(14) . .
C34 C33 C32 121.6(16) . .
C34 C33 H33 119.2 . .
C32 C33 H33 119.2 . .
C35 C34 C33 120.4(16) . .
C35 C34 H34 119.8 . .
C33 C34 H34 119.8 . .
C34 C35 C36 121.9(15) . .
C34 C35 H35 119.0 . .
C36 C35 H35 119.0 . .
C37 C36 C35 123.8(17) . .
C37 C36 C31 120.0(13) . .
C35 C36 C31 116.3(13) . .
C39 C38 C43 124.2(8) . .
C39 C38 N6 118.7(7) . .
C43 C38 N6 117.1(8) . .
C38 C39 C40 115.3(8) . .
C38 C39 Pt2 123.9(6) . .
C40 C39 Pt2 120.8(7) . .
C41 C40 C39 121.5(10) . .
C41 C40 H40 119.2 . .
C39 C40 H40 119.2 . .
C42 C41 C40 119.9(11) . .
C42 C41 H41 120.0 . .
C40 C41 H41 120.0 . .
C41 C42 C43 122.9(11) . .
C41 C42 H42 118.6 . .
C43 C42 H42 118.6 . .
C42 C43 C38 116.0(10) . .
C42 C43 C44 117.3(9) . .
C38 C43 C44 126.7(9) . .
C43 C44 H44A 109.5 . .
C43 C44 H44B 109.5 . .
H44A C44 H44B 109.5 . .
C43 C44 H44C 109.5 . .
H44A C44 H44C 109.5 . .
H44B C44 H44C 109.5 . .
O1 C45 O2 131.2(7) . .
O1 C45 C46 116.2(7) . .
O2 C45 C46 112.6(7) . .
F2 C46 F1 108.5(10) . .
F2 C46 F3 105.8(9) . .
F1 C46 F3 105.7(8) . .
F2 C46 C45 110.7(7) . .
F1 C46 C45 113.5(7) . .
F3 C46 C45 112.2(8) . .
O4 C47 O3 132.0(7) . .
O4 C47 C48 117.2(7) . .
O3 C47 C48 110.8(7) . .
F6 C48 F4 107.0(11) . .
F6 C48 F5 105.2(9) . .
F4 C48 F5 103.9(9) . .
F6 C48 C47 114.8(8) . .
F4 C48 C47 111.9(8) . .
F5 C48 C47 113.2(9) . .
Cl1 C49 Cl2 82(6) 4_665 2_755
C49 Cl1 Cl2 71(6) 4_566 3_756
C49 Cl2 Cl1 27(2) 2_745 3_756

loop_
_geom_bond_atom_site_label_1
_geom_bond_atom_site_label_2
_geom_bond_distance
_geom_bond_site_symmetry_2
Pt1 C17 1.974(6) .
Pt1 N1 1.987(5) .
Pt1 O3 2.057(4) .
Pt1 O1 2.168(4) .
Pt1 Pt2 3.1345(4) .
Pt2 C39 1.966(8) .
Pt2 N4 1.984(5) .
Pt2 O2 2.058(5) .
Pt2 O4 2.189(5) .
F1 C46 1.286(9) .
F2 C46 1.273(10) .
F3 C46 1.311(11) .
F4 C48 1.241(11) .
F5 C48 1.253(11) .
F6 C48 1.235(11) .
O1 C45 1.218(8) .
O2 C45 1.257(8) .
O3 C47 1.258(8) .
O4 C47 1.213(8) .
N1 C1 1.302(8) .
N1 C2 1.449(8) .
N2 C1 1.352(9) .
N2 C9 1.425(9) .
N2 H2 0.77(6) .
N3 C1 1.308(8) .
N3 C16 1.418(8) .
N3 H3 0.8600 .
N4 C23 1.301(8) .
N4 C24 1.438(8) .
N5 C23 1.356(9) .
N5 C31 1.452(11) .
N5 H5 0.8600 .
N6 C23 1.311(9) .
N6 C38 1.428(10) .
N6 H6 0.8600 .
C2 C3 1.367(10) .
C2 C7 1.379(10) .
C3 C4 1.380(10) .
C3 H3A 0.9300 .
C4 C5 1.369(12) .
C4 H4 0.9300 .
C5 C6 1.346(13) .
C5 H5A 0.9300 .
C6 C7 1.397(11) .
C6 H6A 0.84(6) .
C7 C8 1.488(11) .
C8 H8A 0.9600 .
C8 H8B 0.9600 .
C8 H8C 0.9600 .
C9 C14 1.363(12) .
C9 C10 1.381(13) .
C10 C11 1.380(15) .
C10 H10 1.02(8) .
C11 C12 1.374(17) .
C11 H11 0.9300 .
C12 C13 1.320(17) .
C12 H12 1.02(13) .
C13 C14 1.396(13) .
C13 H13 0.92(7) .
C14 C15 1.451(13) .
C15 H15A 0.9600 .
C15 H15B 0.9600 .
C15 H15C 0.9600 .
C16 C17 1.401(9) .
C16 C21 1.404(9) .
C17 C18 1.393(9) .
C18 C19 1.374(10) .
C18 H18 0.91(5) .
C19 C20 1.370(11) .
C19 H19 0.94(6) .
C20 C21 1.387(10) .
C20 H20 0.97(6) .
C21 C22 1.557(9) .
C22 H22A 0.9600 .
C22 H22B 0.9600 .
C22 H22C 0.9600 .
C24 C25 1.381(10) .
C24 C29 1.383(9) .
C25 C26 1.367(10) .
C25 H25 0.91(6) .
C26 C27 1.361(12) .
C26 H26 0.9300 .
C27 C28 1.359(12) .
C27 H27 0.93(8) .
C28 C29 1.397(10) .
C28 H28 0.9300 .
C29 C30 1.496(10) .
C30 H30A 0.9600 .
C30 H30B 0.9600 .
C30 H30C 0.9600 .
C31 C32 1.388(11) .
C31 C36 1.402(11) .
C32 C37' 1.24(2) .
C32 C33 1.380(12) .
C33 C34 1.362(13) .
C33 H33 0.9300 .
C34 C35 1.353(12) .
C34 H34 0.9300 .
C35 C36 1.389(11) .
C35 H35 0.9300 .
C36 C37 1.268(18) .
C38 C39 1.403(11) .
C38 C43 1.427(11) .
C39 C40 1.404(10) .
C40 C41 1.403(13) .
C40 H40 0.9300 .
C41 C42 1.361(15) .
C41 H41 0.9300 .
C42 C43 1.371(14) .
C42 H42 0.9300 .
C43 C44 1.546(13) .
C44 H44A 0.9600 .
C44 H44B 0.9600 .
C44 H44C 0.9600 .
C45 C46 1.535(10) .
C47 C48 1.534(11) .
C49 Cl1 0.95(8) 4_665
C49 Cl2 1.98(7) 2_755
Cl1 Cl2 2.07(7) 3_756
C49' Cl2' 0.96(4) .

loop_
_geom_torsion_atom_site_label_1
_geom_torsion_atom_site_label_2
_geom_torsion_atom_site_label_3
_geom_torsion_atom_site_label_4
_geom_torsion
C2 N1 C1 N3 -179.6(6)
Pt1 N1 C1 N3 7.3(10)
C2 N1 C1 N2 0.6(10)
Pt1 N1 C1 N2 -172.5(6)
C16 N3 C1 N1 15.6(12)
C16 N3 C1 N2 -164.6(7)
C9 N2 C1 N1 -176.1(8)
C9 N2 C1 N3 4.1(12)
C1 N1 C2 C3 -85.2(8)
Pt1 N1 C2 C3 88.7(7)
C1 N1 C2 C7 96.6(8)
Pt1 N1 C2 C7 -89.6(6)
C7 C2 C3 C4 2.3(11)
N1 C2 C3 C4 -175.9(7)
C2 C3 C4 C5 -1.2(12)
C3 C4 C5 C6 -1.0(13)
C4 C5 C6 C7 2.2(14)
C3 C2 C7 C6 -1.1(11)
N1 C2 C7 C6 177.0(6)
C3 C2 C7 C8 179.9(7)
N1 C2 C7 C8 -1.9(10)
C5 C6 C7 C2 -1.2(13)
C5 C6 C7 C8 177.8(8)
C1 N2 C9 C14 95.7(10)
C1 N2 C9 C10 -83.3(11)
C14 C9 C10 C11 -0.4(15)
N2 C9 C10 C11 178.5(9)
C9 C10 C11 C12 0.6(17)
C10 C11 C12 C13 0(2)
C11 C12 C13 C14 -1(2)
C10 C9 C14 C13 -0.5(13)
N2 C9 C14 C13 -179.4(8)
C10 C9 C14 C15 -179.1(10)
N2 C9 C14 C15 2.0(13)
C12 C13 C14 C9 1.2(16)
C12 C13 C14 C15 179.9(11)
C1 N3 C16 C17 -13.6(11)
C1 N3 C16 C21 164.9(7)
C21 C16 C17 C18 -4.2(10)
N3 C16 C17 C18 174.3(6)
C21 C16 C17 Pt1 171.1(5)
N3 C16 C17 Pt1 -10.4(8)
C16 C17 C18 C19 3.7(10)
Pt1 C17 C18 C19 -171.7(6)
C17 C18 C19 C20 0.2(12)
C18 C19 C20 C21 -3.8(12)
C19 C20 C21 C16 3.3(11)
C19 C20 C21 C22 -174.5(7)
C17 C16 C21 C20 0.8(10)
N3 C16 C21 C20 -177.7(6)
C17 C16 C21 C22 178.4(7)
N3 C16 C21 C22 0.0(11)
C24 N4 C23 N6 178.9(7)
Pt2 N4 C23 N6 2.6(11)
C24 N4 C23 N5 1.0(11)
Pt2 N4 C23 N5 -175.3(6)
C38 N6 C23 N4 23.2(13)
C38 N6 C23 N5 -158.8(8)
C31 N5 C23 N4 -163.6(9)
C31 N5 C23 N6 18.4(13)
C23 N4 C24 C25 -78.4(8)
Pt2 N4 C24 C25 98.3(7)
C23 N4 C24 C29 102.8(8)
Pt2 N4 C24 C29 -80.5(7)
C29 C24 C25 C26 1.0(12)
N4 C24 C25 C26 -177.8(7)
C24 C25 C26 C27 -1.0(14)
C25 C26 C27 C28 0.9(16)
C26 C27 C28 C29 -0.9(16)
C25 C24 C29 C28 -0.8(11)
N4 C24 C29 C28 177.9(6)
C25 C24 C29 C30 179.2(7)
N4 C24 C29 C30 -2.1(11)
C27 C28 C29 C24 0.8(13)
C27 C28 C29 C30 -179.2(9)
C23 N5 C31 C32 -102.8(10)
C23 N5 C31 C36 77.6(12)
C36 C31 C32 C37' 179.8(18)
N5 C31 C32 C37' 0.2(19)
C36 C31 C32 C33 -0.1(11)
N5 C31 C32 C33 -179.8(9)
C37' C32 C33 C34 179(2)
C31 C32 C33 C34 -0.7(15)
C32 C33 C34 C35 1(2)
C33 C34 C35 C36 -1(2)
C34 C35 C36 C37 -179.2(17)
C34 C35 C36 C31 0.3(19)
C32 C31 C36 C37 179.9(13)
N5 C31 C36 C37 -0.5(19)
C32 C31 C36 C35 0.3(15)
N5 C31 C36 C35 180.0(9)
C23 N6 C38 C39 -21.1(12)
C23 N6 C38 C43 158.3(8)
C43 C38 C39 C40 -3.5(11)
N6 C38 C39 C40 176.0(7)
C43 C38 C39 Pt2 174.7(6)
N6 C38 C39 Pt2 -5.9(10)
C38 C39 C40 C41 3.2(12)
Pt2 C39 C40 C41 -175.0(7)
C39 C40 C41 C42 0.2(17)
C40 C41 C42 C43 -4.0(19)
C41 C42 C43 C38 3.7(17)
C41 C42 C43 C44 -174.8(11)
C39 C38 C43 C42 0.2(13)
N6 C38 C43 C42 -179.3(8)
C39 C38 C43 C44 178.5(8)
N6 C38 C43 C44 -1.0(13)
Pt1 O1 C45 O2 8.2(12)
Pt1 O1 C45 C46 -170.2(5)
Pt2 O2 C45 O1 2.0(11)
Pt2 O2 C45 C46 -179.5(5)
O1 C45 C46 F2 95.3(10)
O2 C45 C46 F2 -83.5(11)
O1 C45 C46 F1 -27.1(12)
O2 C45 C46 F1 154.2(8)
O1 C45 C46 F3 -146.8(8)
O2 C45 C46 F3 34.5(10)
Pt2 O4 C47 O3 3.7(12)
Pt2 O4 C47 C48 -173.8(5)
Pt1 O3 C47 O4 6.2(11)
Pt1 O3 C47 C48 -176.2(5)
O4 C47 C48 F6 -138.7(10)
O3 C47 C48 F6 43.3(12)
O4 C47 C48 F4 99.1(12)
O3 C47 C48 F4 -78.9(12)
O4 C47 C48 F5 -17.8(13)
O3 C47 C48 F5 164.1(9)
